data_4300786
loop_
_publ_author_name
'Oh, Moonhyun'
'Stern, Charlotte L.'
'Mirkin, Chad A.'

_publ_contact_author_address
;
 Department of Chemistry and the Center for Nanofabrication
 and Molecular Self-Assembly,
 Northwestern University,
 Evanston, Illinois 60208-3113, USA
;
_publ_contact_author_email chadnano@northwestern.edu
_publ_contact_author_fax 847-467-5123
_publ_contact_author_name 'Chad A. Mirkin'
_publ_contact_author_phone 847-467-7302
_publ_section_title
;
 Coordination Polymers from Silver(I) and Bifunctional Pyridyl Ligands
;
_journal_coden_ASTM INOCAJ
_journal_issue 8
_journal_name_full 'Inorganic Chemistry'
_journal_page_first 2647
_journal_page_last 2653
_journal_paper_doi 10.1021/ic0482990
_journal_volume 44
_journal_year 2005
_chemical_formula_sum 'C38 H32 Ag2 F6 N4 O10 S2'
_chemical_formula_weight 1098.54
_space_group_IT_number 14
_symmetry_cell_setting monoclinic
_symmetry_space_group_name_Hall '-P 2ybc'
_symmetry_space_group_name_H-M 'P 1 21/c 1'
_atom_sites_solution_hydrogens geom
_atom_sites_solution_primary direct
_atom_sites_solution_secondary difmap
_audit_creation_method SHELXL-97
_cell_angle_alpha 90.00
_cell_angle_beta 93.203(2)
_cell_angle_gamma 90.00
_cell_formula_units_Z 2
_cell_length_a 11.4595(11)
_cell_length_b 8.8258(8)
_cell_length_c 19.7469(19)
_cell_measurement_temperature 153(2)
_cell_volume 1994.1(3)
_computing_cell_refinement 'Bruker SMART'
_computing_data_collection 'Bruker SMART'
_computing_data_reduction 'Bruker SAINT'
_computing_molecular_graphics 'Bruker SHELXTL'
_computing_publication_material 'Bruker SHELXTL'
_computing_structure_refinement 'SHELXL-97 (Sheldrick, 1997)'
_computing_structure_solution 'SHELXS-97 (Sheldrick, 1990)'
_diffrn_ambient_temperature 153(2)
_diffrn_measured_fraction_theta_full 0.932
_diffrn_measured_fraction_theta_max 0.932
_diffrn_measurement_device_type 'CCD area detector'
_diffrn_measurement_method 'omega scans'
_diffrn_radiation_monochromator graphite
_diffrn_radiation_source 'fine-focus sealed tube'
_diffrn_radiation_type MoK\a
_diffrn_radiation_wavelength 0.71073
_diffrn_reflns_av_R_equivalents 0.0306
_diffrn_reflns_av_sigmaI/netI 0.0289
_diffrn_reflns_limit_h_max 15
_diffrn_reflns_limit_h_min -15
_diffrn_reflns_limit_k_max 11
_diffrn_reflns_limit_k_min -11
_diffrn_reflns_limit_l_max 26
_diffrn_reflns_limit_l_min -26
_diffrn_reflns_number 18035
_diffrn_reflns_theta_full 28.79
_diffrn_reflns_theta_max 28.79
_diffrn_reflns_theta_min 1.78
_exptl_absorpt_coefficient_mu 1.179
_exptl_absorpt_correction_T_max 0.9517
_exptl_absorpt_correction_T_min 0.7944
_exptl_absorpt_correction_type integration
_exptl_crystal_colour colorless
_exptl_crystal_density_diffrn 1.830
_exptl_crystal_density_method 'not measured'
_exptl_crystal_description needle
_exptl_crystal_F_000 1096
_exptl_crystal_size_max 0.418
_exptl_crystal_size_mid 0.070
_exptl_crystal_size_min 0.044
_refine_diff_density_max 1.231
_refine_diff_density_min -0.392
_refine_diff_density_rms 0.098
_refine_ls_extinction_method none
_refine_ls_goodness_of_fit_ref 1.083
_refine_ls_hydrogen_treatment fixed
_refine_ls_matrix_type full
_refine_ls_number_parameters 280
_refine_ls_number_reflns 4850
_refine_ls_number_restraints 0
_refine_ls_restrained_S_all 1.083
_refine_ls_R_factor_all 0.0447
_refine_ls_R_factor_gt 0.0335
_refine_ls_shift/su_max 0.004
_refine_ls_shift/su_mean 0.000
_refine_ls_structure_factor_coef Fsqd
_refine_ls_weighting_details 'calc w=1/[\s^2^(Fo^2^)+(0.0402P)^2^+1.5865P] where P=(Fo^2^+2Fc^2^)/3'
_refine_ls_weighting_scheme calc
_refine_ls_wR_factor_gt 0.0782
_refine_ls_wR_factor_ref 0.0844
_reflns_number_gt 3961
_reflns_number_total 4850
_reflns_threshold_expression >2sigma(I)
_cod_data_source_file ic0482990si20041203_074918.cif
_cod_data_source_block 1
_cod_depositor_comments
;
The following automatic conversions were performed:
'_symmetry_cell_setting' value 'Monoclinic' changed to 'monoclinic'
according to '/home/saulius/struct/CIF-dictionaries/cif_core.dic'
dictionary named 'cif_core.dic' version 2.4.1 from 2010-06-29.

Automatic conversion script
Id: cif_fix_enum 1527 2010-12-29 10:47:43Z saulius 
;
_cod_original_sg_symbol_H-M 'P 21/c'
_cod_database_code 4300786

loop_
_symmetry_equiv_pos_as_xyz
'x, y, z'
'-x, y+1/2, -z+1/2'
'-x, -y, -z'
'x, -y-1/2, z-1/2'

loop_
_atom_site_label
_atom_site_type_symbol
_atom_site_fract_x
_atom_site_fract_y
_atom_site_fract_z
_atom_site_U_iso_or_equiv
_atom_site_adp_type
_atom_site_occupancy
_atom_site_symmetry_multiplicity
_atom_site_calc_flag
_atom_site_refinement_flags
_atom_site_disorder_assembly
_atom_site_disorder_group
Ag1 Ag 0.769785(17) 0.61011(2) 1.015201(10) 0.02754(8) Uani 1 1 d . . .
N1 N 0.68636(18) 0.4024(2) 1.04929(11) 0.0234(4) Uani 1 1 d . . .
N2 N 0.18709(19) 0.3507(2) 0.49300(11) 0.0242(4) Uani 1 1 d . . .
O1 O 0.48522(15) 0.3042(2) 0.91026(9) 0.0289(4) Uani 1 1 d . . .
O2 O 0.31803(17) 0.4641(2) 0.65173(10) 0.0318(4) Uani 1 1 d . . .
C1 C 0.7124(2) 0.3530(3) 1.11299(14) 0.0278(6) Uani 1 1 d . . .
H1 H 0.7674 0.4088 1.1408 0.033 Uiso 1 1 calc R . .
C2 C 0.6629(2) 0.2251(3) 1.13960(15) 0.0331(6) Uani 1 1 d . . .
H2 H 0.6836 0.1937 1.1847 0.040 Uiso 1 1 calc R . .
C3 C 0.5829(3) 0.1436(3) 1.09968(16) 0.0340(6) Uani 1 1 d . . .
H3 H 0.5478 0.0550 1.1168 0.041 Uiso 1 1 calc R . .
C4 C 0.5542(2) 0.1931(3) 1.03394(15) 0.0312(6) Uani 1 1 d . . .
H4 H 0.4986 0.1395 1.0057 0.037 Uiso 1 1 calc R . .
C5 C 0.6081(2) 0.3220(3) 1.01036(13) 0.0235(5) Uani 1 1 d . . .
C6 C 0.5844(2) 0.3811(3) 0.93968(13) 0.0253(5) Uani 1 1 d . . .
H6A H 0.5692 0.4915 0.9409 0.030 Uiso 1 1 calc R . .
H6B H 0.6529 0.3633 0.9124 0.030 Uiso 1 1 calc R . .
C7 C 0.4476(2) 0.3475(3) 0.84559(13) 0.0250(5) Uani 1 1 d . . .
C8 C 0.3510(2) 0.2697(3) 0.81745(14) 0.0272(5) Uani 1 1 d . . .
H8 H 0.3159 0.1923 0.8428 0.033 Uiso 1 1 calc R . .
C9 C 0.3057(2) 0.3040(3) 0.75283(14) 0.0283(6) Uani 1 1 d . . .
H9 H 0.2403 0.2496 0.7337 0.034 Uiso 1 1 calc R . .
C10 C 0.3564(2) 0.4183(3) 0.71602(14) 0.0274(5) Uani 1 1 d . . .
C11 C 0.4515(2) 0.4972(3) 0.74452(14) 0.0293(6) Uani 1 1 d . . .
H11 H 0.4850 0.5767 0.7197 0.035 Uiso 1 1 calc R . .
C12 C 0.4987(2) 0.4615(3) 0.80898(13) 0.0277(6) Uani 1 1 d . . .
H12 H 0.5651 0.5146 0.8277 0.033 Uiso 1 1 calc R . .
C13 C 0.2492(3) 0.3593(3) 0.61239(14) 0.0322(6) Uani 1 1 d . . .
H13A H 0.1836 0.3228 0.6386 0.039 Uiso 1 1 calc R . .
H13B H 0.2974 0.2709 0.6007 0.039 Uiso 1 1 calc R . .
C14 C 0.2028(2) 0.4374(3) 0.54875(13) 0.0247(5) Uani 1 1 d . . .
C15 C 0.1697(2) 0.5886(3) 0.54948(15) 0.0287(6) Uani 1 1 d . . .
H15 H 0.1816 0.6470 0.5897 0.034 Uiso 1 1 calc R . .
C16 C 0.1192(2) 0.6533(3) 0.49141(15) 0.0299(6) Uani 1 1 d . . .
H16 H 0.0963 0.7567 0.4910 0.036 Uiso 1 1 calc R . .
C17 C 0.1027(2) 0.5647(3) 0.43368(14) 0.0286(6) Uani 1 1 d . . .
H17 H 0.0685 0.6063 0.3929 0.034 Uiso 1 1 calc R . .
C18 C 0.1368(2) 0.4152(3) 0.43673(13) 0.0259(5) Uani 1 1 d . . .
H18 H 0.1243 0.3544 0.3973 0.031 Uiso 1 1 calc R . .
S2 S 0.95245(5) 0.50054(7) 0.87229(3) 0.02448(14) Uani 1 1 d . . .
F1 F 0.9058(2) 0.2632(2) 0.79552(11) 0.0619(6) Uani 1 1 d . . .
F2 F 0.8503(2) 0.4746(3) 0.75083(11) 0.0735(7) Uani 1 1 d . . .
F3 F 1.0305(2) 0.4160(3) 0.75659(13) 0.0738(7) Uani 1 1 d . . .
O3 O 0.98092(19) 0.6535(2) 0.85547(11) 0.0366(5) Uani 1 1 d . . .
O4 O 1.0449(2) 0.4147(3) 0.90533(14) 0.0541(7) Uani 1 1 d . . .
O5 O 0.83962(19) 0.4824(3) 0.89990(11) 0.0453(6) Uani 1 1 d . . .
C19 C 0.9330(3) 0.4077(3) 0.78961(16) 0.0378(7) Uani 1 1 d . . .

loop_
_atom_site_aniso_label
_atom_site_aniso_U_11
_atom_site_aniso_U_22
_atom_site_aniso_U_33
_atom_site_aniso_U_23
_atom_site_aniso_U_13
_atom_site_aniso_U_12
Ag1 0.03086(12) 0.01954(11) 0.03169(12) 0.00131(8) -0.00315(8) -0.00384(8)
N1 0.0230(11) 0.0192(10) 0.0282(11) -0.0017(8) 0.0051(8) 0.0029(8)
N2 0.0213(10) 0.0202(10) 0.0312(11) 0.0003(9) 0.0012(8) -0.0002(8)
O1 0.0245(9) 0.0297(10) 0.0321(10) 0.0033(8) -0.0026(7) -0.0076(8)
O2 0.0354(10) 0.0269(10) 0.0325(10) -0.0001(8) -0.0048(8) -0.0115(8)
C1 0.0260(13) 0.0291(14) 0.0283(13) -0.0019(11) 0.0007(10) 0.0044(11)
C2 0.0345(15) 0.0333(15) 0.0319(14) 0.0063(12) 0.0065(12) 0.0072(12)
C3 0.0362(15) 0.0255(14) 0.0413(16) 0.0086(12) 0.0103(13) -0.0013(11)
C4 0.0293(14) 0.0231(13) 0.0415(15) 0.0017(12) 0.0038(12) -0.0010(11)
C5 0.0220(12) 0.0196(12) 0.0292(13) 0.0004(10) 0.0044(10) 0.0028(9)
C6 0.0242(13) 0.0222(12) 0.0294(13) -0.0015(10) 0.0014(10) -0.0044(10)
C7 0.0249(13) 0.0224(12) 0.0279(13) -0.0036(10) 0.0034(10) 0.0010(10)
C8 0.0227(12) 0.0214(13) 0.0377(14) 0.0011(11) 0.0036(11) -0.0034(10)
C9 0.0231(12) 0.0248(13) 0.0367(14) -0.0011(11) -0.0005(11) -0.0053(10)
C10 0.0274(13) 0.0263(13) 0.0286(13) -0.0044(10) 0.0011(10) -0.0015(10)
C11 0.0324(14) 0.0265(14) 0.0294(13) -0.0037(11) 0.0049(11) -0.0090(11)
C12 0.0264(13) 0.0258(13) 0.0311(14) -0.0034(11) 0.0037(11) -0.0087(10)
C13 0.0374(15) 0.0251(14) 0.0331(15) -0.0018(11) -0.0075(12) -0.0053(11)
C14 0.0212(12) 0.0211(12) 0.0318(13) 0.0001(10) 0.0007(10) -0.0032(10)
C15 0.0265(13) 0.0222(13) 0.0377(15) -0.0051(11) 0.0053(11) -0.0037(10)
C16 0.0251(13) 0.0181(12) 0.0472(17) 0.0040(11) 0.0079(12) -0.0003(10)
C17 0.0233(13) 0.0248(13) 0.0379(15) 0.0093(11) 0.0034(11) -0.0002(10)
C18 0.0228(12) 0.0283(14) 0.0268(13) 0.0028(10) 0.0031(10) -0.0004(10)
S2 0.0256(3) 0.0207(3) 0.0269(3) -0.0024(2) -0.0007(2) -0.0009(2)
F1 0.0968(17) 0.0318(10) 0.0575(13) -0.0174(9) 0.0076(12) -0.0130(11)
F2 0.0959(18) 0.0710(16) 0.0490(12) -0.0128(11) -0.0372(12) 0.0156(14)
F3 0.0829(17) 0.0801(17) 0.0624(14) -0.0247(12) 0.0413(13) -0.0087(13)
O3 0.0407(12) 0.0244(10) 0.0448(12) -0.0006(9) 0.0038(9) -0.0046(9)
O4 0.0547(15) 0.0414(13) 0.0626(16) 0.0024(11) -0.0292(12) 0.0083(11)
O5 0.0434(12) 0.0457(13) 0.0489(13) -0.0157(11) 0.0218(10) -0.0155(10)
C19 0.0464(18) 0.0304(16) 0.0367(16) -0.0073(12) 0.0021(13) 0.0003(13)

loop_
_atom_type_symbol
_atom_type_description
_atom_type_scat_dispersion_real
_atom_type_scat_dispersion_imag
_atom_type_scat_source
C C 0.0033 0.0016 'International Tables Vol C Tables 4.2.6.8 and 6.1.1.4'
H H 0.0000 0.0000 'International Tables Vol C Tables 4.2.6.8 and 6.1.1.4'
N N 0.0061 0.0033 'International Tables Vol C Tables 4.2.6.8 and 6.1.1.4'
O O 0.0106 0.0060 'International Tables Vol C Tables 4.2.6.8 and 6.1.1.4'
F F 0.0171 0.0103 'International Tables Vol C Tables 4.2.6.8 and 6.1.1.4'
S S 0.1246 0.1234 'International Tables Vol C Tables 4.2.6.8 and 6.1.1.4'
Ag Ag -0.8971 1.1015 'International Tables Vol C Tables 4.2.6.8 and 6.1.1.4'

loop_
_geom_angle_atom_site_label_1
_geom_angle_atom_site_label_2
_geom_angle_atom_site_label_3
_geom_angle
_geom_angle_site_symmetry_1
_geom_angle_site_symmetry_3
_geom_angle_publ_flag
N2 Ag1 N1 159.88(8) 2_656 . ?
N2 Ag1 O4 86.89(8) 2_656 3_767 ?
N1 Ag1 O4 95.77(8) . 3_767 ?
C1 N1 C5 117.9(2) . . ?
C1 N1 Ag1 118.62(18) . . ?
C5 N1 Ag1 123.51(17) . . ?
C14 N2 C18 117.8(2) . . ?
C14 N2 Ag1 126.33(18) . 2_646 ?
C18 N2 Ag1 115.87(17) . 2_646 ?
C7 O1 C6 116.6(2) . . ?
C10 O2 C13 116.9(2) . . ?
N1 C1 C2 123.0(3) . . ?
N1 C1 H1 118.5 . . ?
C2 C1 H1 118.5 . . ?
C3 C2 C1 118.9(3) . . ?
C3 C2 H2 120.5 . . ?
C1 C2 H2 120.5 . . ?
C2 C3 C4 119.0(3) . . ?
C2 C3 H3 120.5 . . ?
C4 C3 H3 120.5 . . ?
C5 C4 C3 119.0(3) . . ?
C5 C4 H4 120.5 . . ?
C3 C4 H4 120.5 . . ?
N1 C5 C4 122.3(2) . . ?
N1 C5 C6 115.3(2) . . ?
C4 C5 C6 122.4(2) . . ?
O1 C6 C5 108.3(2) . . ?
O1 C6 H6A 110.0 . . ?
C5 C6 H6A 110.0 . . ?
O1 C6 H6B 110.0 . . ?
C5 C6 H6B 110.0 . . ?
H6A C6 H6B 108.4 . . ?
O1 C7 C12 124.4(2) . . ?
O1 C7 C8 115.7(2) . . ?
C12 C7 C8 120.0(2) . . ?
C9 C8 C7 120.6(2) . . ?
C9 C8 H8 119.7 . . ?
C7 C8 H8 119.7 . . ?
C8 C9 C10 119.6(2) . . ?
C8 C9 H9 120.2 . . ?
C10 C9 H9 120.2 . . ?
O2 C10 C11 115.5(2) . . ?
O2 C10 C9 124.9(2) . . ?
C11 C10 C9 119.6(3) . . ?
C10 C11 C12 121.0(3) . . ?
C10 C11 H11 119.5 . . ?
C12 C11 H11 119.5 . . ?
C7 C12 C11 119.1(2) . . ?
C7 C12 H12 120.4 . . ?
C11 C12 H12 120.4 . . ?
O2 C13 C14 108.6(2) . . ?
O2 C13 H13A 110.0 . . ?
C14 C13 H13A 110.0 . . ?
O2 C13 H13B 110.0 . . ?
C14 C13 H13B 110.0 . . ?
H13A C13 H13B 108.4 . . ?
N2 C14 C15 122.1(2) . . ?
N2 C14 C13 116.6(2) . . ?
C15 C14 C13 121.1(2) . . ?
C16 C15 C14 119.5(3) . . ?
C16 C15 H15 120.3 . . ?
C14 C15 H15 120.3 . . ?
C15 C16 C17 118.8(2) . . ?
C15 C16 H16 120.6 . . ?
C17 C16 H16 120.6 . . ?
C18 C17 C16 118.6(3) . . ?
C18 C17 H17 120.7 . . ?
C16 C17 H17 120.7 . . ?
N2 C18 C17 123.2(3) . . ?
N2 C18 H18 118.4 . . ?
C17 C18 H18 118.4 . . ?
O4 S2 O3 115.63(14) . . ?
O4 S2 O5 115.24(17) . . ?
O3 S2 O5 114.45(13) . . ?
O4 S2 C19 102.72(15) . . ?
O3 S2 C19 103.48(14) . . ?
O5 S2 C19 102.75(14) . . ?
S2 O4 Ag1 152.47(15) . 3_767 ?
F1 C19 F2 108.5(3) . . ?
F1 C19 F3 107.9(3) . . ?
F2 C19 F3 106.6(3) . . ?
F1 C19 S2 111.8(2) . . ?
F2 C19 S2 111.3(2) . . ?
F3 C19 S2 110.5(2) . . ?

loop_
_geom_bond_atom_site_label_1
_geom_bond_atom_site_label_2
_geom_bond_distance
_geom_bond_site_symmetry_2
_geom_bond_publ_flag
Ag1 N2 2.188(2) 2_656 ?
Ag1 N1 2.191(2) . ?
Ag1 O4 2.578(2) 3_767 ?
N1 C1 1.349(3) . ?
N1 C5 1.350(3) . ?
N2 C14 1.345(3) . ?
N2 C18 1.349(3) . ?
N2 Ag1 2.188(2) 2_646 ?
O1 C7 1.379(3) . ?
O1 C6 1.420(3) . ?
O2 C10 1.381(3) . ?
O2 C13 1.418(3) . ?
C1 C2 1.381(4) . ?
C1 H1 0.9500 . ?
C2 C3 1.378(4) . ?
C2 H2 0.9500 . ?
C3 C4 1.391(4) . ?
C3 H3 0.9500 . ?
C4 C5 1.388(4) . ?
C4 H4 0.9500 . ?
C5 C6 1.501(4) . ?
C6 H6A 0.9900 . ?
C6 H6B 0.9900 . ?
C7 C12 1.388(4) . ?
C7 C8 1.392(4) . ?
C8 C9 1.384(4) . ?
C8 H8 0.9500 . ?
C9 C10 1.390(4) . ?
C9 H9 0.9500 . ?
C10 C11 1.386(4) . ?
C11 C12 1.391(4) . ?
C11 H11 0.9500 . ?
C12 H12 0.9500 . ?
C13 C14 1.504(4) . ?
C13 H13A 0.9900 . ?
C13 H13B 0.9900 . ?
C14 C15 1.387(4) . ?
C15 C16 1.379(4) . ?
C15 H15 0.9500 . ?
C16 C17 1.387(4) . ?
C16 H16 0.9500 . ?
C17 C18 1.376(4) . ?
C17 H17 0.9500 . ?
C18 H18 0.9500 . ?
S2 O4 1.430(2) . ?
S2 O3 1.432(2) . ?
S2 O5 1.440(2) . ?
S2 C19 1.829(3) . ?
F1 C19 1.319(3) . ?
F2 C19 1.324(4) . ?
F3 C19 1.327(4) . ?
O4 Ag1 2.578(2) 3_767 ?

loop_
_geom_torsion_atom_site_label_1
_geom_torsion_atom_site_label_2
_geom_torsion_atom_site_label_3
_geom_torsion_atom_site_label_4
_geom_torsion
_geom_torsion_site_symmetry_1
_geom_torsion_site_symmetry_2
_geom_torsion_site_symmetry_3
_geom_torsion_site_symmetry_4
_geom_torsion_publ_flag
N2 Ag1 N1 C1 -69.3(3) 2_656 . . . ?
O4 Ag1 N1 C1 27.42(19) 3_767 . . . ?
N2 Ag1 N1 C5 109.3(3) 2_656 . . . ?
O4 Ag1 N1 C5 -153.96(19) 3_767 . . . ?
C5 N1 C1 C2 0.1(4) . . . . ?
Ag1 N1 C1 C2 178.8(2) . . . . ?
N1 C1 C2 C3 -0.1(4) . . . . ?
C1 C2 C3 C4 -0.3(4) . . . . ?
C2 C3 C4 C5 0.7(4) . . . . ?
C1 N1 C5 C4 0.4(4) . . . . ?
Ag1 N1 C5 C4 -178.18(19) . . . . ?
C1 N1 C5 C6 -179.0(2) . . . . ?
Ag1 N1 C5 C6 2.4(3) . . . . ?
C3 C4 C5 N1 -0.8(4) . . . . ?
C3 C4 C5 C6 178.5(2) . . . . ?
C7 O1 C6 C5 177.9(2) . . . . ?
N1 C5 C6 O1 -168.6(2) . . . . ?
C4 C5 C6 O1 11.9(3) . . . . ?
C6 O1 C7 C12 -1.3(4) . . . . ?
C6 O1 C7 C8 179.4(2) . . . . ?
O1 C7 C8 C9 179.9(2) . . . . ?
C12 C7 C8 C9 0.5(4) . . . . ?
C7 C8 C9 C10 -0.7(4) . . . . ?
C13 O2 C10 C11 159.8(2) . . . . ?
C13 O2 C10 C9 -21.4(4) . . . . ?
C8 C9 C10 O2 -179.0(2) . . . . ?
C8 C9 C10 C11 -0.2(4) . . . . ?
O2 C10 C11 C12 -179.8(2) . . . . ?
C9 C10 C11 C12 1.4(4) . . . . ?
O1 C7 C12 C11 -178.8(2) . . . . ?
C8 C7 C12 C11 0.6(4) . . . . ?
C10 C11 C12 C7 -1.5(4) . . . . ?
C10 O2 C13 C14 172.3(2) . . . . ?
C18 N2 C14 C15 -0.4(4) . . . . ?
Ag1 N2 C14 C15 -178.22(19) 2_646 . . . ?
C18 N2 C14 C13 174.8(2) . . . . ?
Ag1 N2 C14 C13 -3.1(3) 2_646 . . . ?
O2 C13 C14 N2 148.4(2) . . . . ?
O2 C13 C14 C15 -36.4(4) . . . . ?
N2 C14 C15 C16 -0.2(4) . . . . ?
C13 C14 C15 C16 -175.1(3) . . . . ?
C14 C15 C16 C17 0.2(4) . . . . ?
C15 C16 C17 C18 0.3(4) . . . . ?
C14 N2 C18 C17 0.9(4) . . . . ?
Ag1 N2 C18 C17 179.0(2) 2_646 . . . ?
C16 C17 C18 N2 -0.9(4) . . . . ?
O3 S2 O4 Ag1 32.2(4) . . . 3_767 ?
O5 S2 O4 Ag1 -105.0(4) . . . 3_767 ?
C19 S2 O4 Ag1 144.1(4) . . . 3_767 ?
O4 S2 C19 F1 59.4(3) . . . . ?
O3 S2 C19 F1 -180.0(2) . . . . ?
O5 S2 C19 F1 -60.6(3) . . . . ?
O4 S2 C19 F2 -179.1(2) . . . . ?
O3 S2 C19 F2 -58.4(3) . . . . ?
O5 S2 C19 F2 61.0(3) . . . . ?
O4 S2 C19 F3 -60.8(3) . . . . ?
O3 S2 C19 F3 59.9(3) . . . . ?
O5 S2 C19 F3 179.3(2) . . . . ?
